data_7114991
loop_
_publ_author_name
'Vaid, Thomas P.'
'Sydora, Orson L.'
'Douthwaite, Richard E.'
'Wolczanski, Peter T.'
'Lobkovsky, Emil B.'

_publ_section_title
;
 Hydrogen bonds between polyphenol (p-HOC6H4O)6W and bipyridines:
 (4,4&#x2032;-bipy&#x00B7;HOC6H4O)6W and 3-D networks
 [{4,4&#x2032;-(NC5H4)2(CH2CH2)}n{(HOC6H4O)6W}]\\infty (n = 2, 3)
;
_journal_issue 14
_journal_name_full 'Chemical Communications'
_journal_page_first 1300
_journal_paper_doi 10.1039/b100561h
_journal_year 2001
_chemical_formula_sum 'C50 H52 O14 W'
_chemical_formula_weight 1060.77
_chemical_name_systematic
; 
? 
;
_space_group_IT_number 2
_symmetry_cell_setting triclinic
_symmetry_space_group_name_Hall '-P 1'
_symmetry_space_group_name_H-M 'P -1'
_atom_sites_solution_hydrogens geom
_atom_sites_solution_primary direct
_atom_sites_solution_secondary difmap
_audit_creation_method SHELXL
_cell_angle_alpha 97.120(10)
_cell_angle_beta 102.200(10)
_cell_angle_gamma 108.510(10)
_cell_formula_units_Z 2
_cell_length_a 10.3360(10)
_cell_length_b 11.8990(10)
_cell_length_c 21.761(3)
_cell_measurement_reflns_used 32
_cell_measurement_temperature 293(2)
_cell_measurement_theta_max 24.765
_cell_measurement_theta_min 3.924
_cell_volume 2427.3(5)
_computing_cell_refinement 'Siemens XSCANS'
_computing_data_collection 'Siemens XSCANS'
_computing_data_reduction 'Siemens XSCANS'
_computing_molecular_graphics 'Siemens SHELXTL'
_computing_publication_material 'Siemens SHELXTL'
_computing_structure_refinement 'SHELXL-93 (Sheldrick, 1993)'
_computing_structure_solution 'SHELXS-86 (Sheldrick, 1990)'
_diffrn_ambient_temperature 293(2)
_diffrn_measurement_device 'Siemens P4'
_diffrn_measurement_method '2\q/\w scans'
_diffrn_radiation_monochromator graphite
_diffrn_radiation_source 'fine-focus sealed tube'
_diffrn_radiation_type MoK\a
_diffrn_radiation_wavelength 0.71073
_diffrn_reflns_av_R_equivalents 0.0272
_diffrn_reflns_av_sigmaI/netI 0.0413
_diffrn_reflns_limit_h_max 11
_diffrn_reflns_limit_h_min 0
_diffrn_reflns_limit_k_max 11
_diffrn_reflns_limit_k_min -12
_diffrn_reflns_limit_l_max 22
_diffrn_reflns_limit_l_min -23
_diffrn_reflns_number 6719
_diffrn_reflns_theta_max 22.50
_diffrn_reflns_theta_min 1.84
_diffrn_standards_decay_% 3.46
_diffrn_standards_interval_count 97
_diffrn_standards_number 3
_exptl_absorpt_coefficient_mu 2.444
_exptl_absorpt_correction_T_max 0.947
_exptl_absorpt_correction_T_min 0.817
_exptl_absorpt_correction_type 'empirical by \y-scans'
_exptl_crystal_colour red
_exptl_crystal_density_diffrn 1.451
_exptl_crystal_density_meas ?
_exptl_crystal_description blocks
_exptl_crystal_F_000 1076
_exptl_crystal_size_max 0.50
_exptl_crystal_size_mid 0.40
_exptl_crystal_size_min 0.30
_refine_diff_density_max 0.666
_refine_diff_density_min -0.654
_refine_diff_density_rms 0.083
_refine_ls_extinction_coef 0.0018(2)
_refine_ls_extinction_expression Fc^*^=kFc[1+0.001xFc^2^\l^3^/sin(2\q)]^-1/4^
_refine_ls_extinction_method SHELXL
_refine_ls_goodness_of_fit_all 1.009
_refine_ls_goodness_of_fit_obs 0.986
_refine_ls_matrix_type fullcycle
_refine_ls_number_parameters 635
_refine_ls_number_reflns 6287
_refine_ls_number_restraints 0
_refine_ls_restrained_S_all 1.093
_refine_ls_restrained_S_obs 0.986
_refine_ls_R_factor_all 0.0414
_refine_ls_R_factor_obs 0.0326
_refine_ls_shift/esd_max 1.078
_refine_ls_shift/esd_mean 0.262
_refine_ls_structure_factor_coef Fsqd
_refine_ls_weighting_details 'w=1/[\s^2^(Fo^2^)+(0.0493P)^2^+4.6551P] where P=(Fo^2^+2Fc^2^)/3'
_refine_ls_weighting_scheme calc
_refine_ls_wR_factor_all 0.0987
_refine_ls_wR_factor_obs 0.0835
_reflns_number_observed 5608
_reflns_number_total 6303
_reflns_observed_criterion >2sigma(I)
_cod_data_source_file b100561h.txt
_cod_data_source_block woph6
_cod_depositor_comments
;
The following automatic conversions were performed:

'_symmetry_cell_setting' value 'Triclinic' changed to 'triclinic'
according to
/usr/data/users/saulius/automatic-downloads/retrospective/RSC/lib/dictionaries/cif_core.dic
dictionary named 'cif_core.dic' version 2.4.2 from 2011-04-26.

Automatic conversion script
Id: cif_fix_values 2281 2013-09-26 08:29:07Z andrius 

The following automatic conversions were performed:

'_exptl_crystal_density_meas' value 'not measured' was changed to '?'
- the value is perceived as not measured.

Automatic conversion script
Id: cif_fix_values 3008 2015-01-20 13:52:24Z robertas 

The following automatic conversions were performed:

'_refine_ls_weighting_scheme' value 'calc
w=1/[\s^2^(Fo^2^)+(0.0493P)^2^+4.6551P] where P=(Fo^2^+2Fc^2^)/3' was
changed to 'calc'. New tag '_refine_ls_weighting_details' was
created. The value of the new tag was set to
'w=1/[\s^2^(Fo^2^)+(0.0493P)^2^+4.6551P] where P=(Fo^2^+2Fc^2^)/3'.

Automatic conversion script
Id: cif_fix_values 3143 2015-03-26 13:38:13Z robertas 
;
_cod_original_sg_symbol_H-M P-1
_cod_database_code 7114991

loop_
_symmetry_equiv_pos_as_xyz
'x, y, z'
'-x, -y, -z'

loop_
_atom_site_aniso_label
_atom_site_aniso_U_11
_atom_site_aniso_U_22
_atom_site_aniso_U_33
_atom_site_aniso_U_23
_atom_site_aniso_U_13
_atom_site_aniso_U_12
W1 0.0318(2) 0.0442(2) 0.0404(2) 0.00930(11) 0.01082(10) 0.01254(11)
O1 0.049(3) 0.059(3) 0.042(3) 0.008(2) 0.008(2) 0.013(2)
O2 0.035(2) 0.056(3) 0.049(2) 0.023(2) 0.014(2) 0.018(2)
O3 0.044(3) 0.067(3) 0.042(2) 0.012(2) 0.005(2) 0.009(2)
O4 0.050(3) 0.052(3) 0.056(3) 0.016(2) 0.026(2) 0.020(2)
O5 0.044(3) 0.056(3) 0.066(3) 0.017(2) 0.028(2) 0.018(2)
O6 0.046(2) 0.050(3) 0.056(3) 0.008(2) 0.018(2) 0.018(2)
O7 0.110(5) 0.090(4) 0.050(3) 0.026(3) 0.024(3) 0.043(4)
O8 0.067(3) 0.113(4) 0.098(4) 0.073(4) 0.050(3) 0.053(3)
O9 0.041(2) 0.047(3) 0.064(3) 0.012(2) 0.003(2) 0.011(2)
O10 0.133(5) 0.089(4) 0.090(4) 0.009(4) 0.062(4) 0.062(4)
O11 0.042(3) 0.110(4) 0.062(3) -0.001(3) 0.011(2) 0.037(3)
O12 0.129(6) 0.052(3) 0.107(5) -0.003(3) 0.026(4) 0.031(4)
C1 0.037(3) 0.056(4) 0.044(4) 0.010(3) 0.010(3) 0.013(3)
C2 0.057(4) 0.050(4) 0.053(4) 0.009(3) 0.012(3) 0.022(3)
C3 0.057(4) 0.073(5) 0.041(4) 0.003(4) 0.012(3) 0.030(4)
C4 0.058(4) 0.066(5) 0.048(4) 0.019(4) 0.015(3) 0.023(4)
C5 0.107(7) 0.053(5) 0.063(5) 0.019(4) 0.023(4) 0.027(4)
C6 0.093(6) 0.055(5) 0.047(4) 0.001(3) 0.017(4) 0.023(4)
C7 0.035(3) 0.050(4) 0.051(4) 0.016(3) 0.016(3) 0.017(3)
C8 0.065(5) 0.085(6) 0.085(6) 0.049(5) 0.042(4) 0.050(4)
C9 0.071(5) 0.091(6) 0.104(6) 0.061(5) 0.058(5) 0.053(5)
C10 0.051(4) 0.073(5) 0.056(4) 0.033(4) 0.024(3) 0.029(4)
C11 0.057(4) 0.079(5) 0.074(5) 0.042(4) 0.029(4) 0.042(4)
C12 0.050(4) 0.071(5) 0.060(4) 0.024(4) 0.022(3) 0.032(4)
C13 0.040(4) 0.047(4) 0.039(3) 0.008(3) 0.008(3) 0.013(3)
C14 0.051(4) 0.050(4) 0.075(5) 0.017(4) 0.006(4) 0.020(4)
C15 0.053(4) 0.038(4) 0.081(5) 0.007(3) 0.007(4) 0.013(3)
C16 0.036(3) 0.044(4) 0.041(3) 0.012(3) 0.011(3) 0.009(3)
C17 0.055(4) 0.046(4) 0.059(4) 0.007(3) 0.001(3) 0.024(3)
C18 0.061(5) 0.036(4) 0.065(5) 0.000(3) -0.001(4) 0.009(3)
C19 0.038(3) 0.040(3) 0.051(4) 0.007(3) 0.017(3) 0.013(3)
C20 0.055(4) 0.059(4) 0.058(4) 0.021(3) 0.023(3) 0.025(4)
C21 0.069(5) 0.065(5) 0.046(4) 0.009(3) 0.027(4) 0.021(4)
C22 0.072(5) 0.058(4) 0.066(5) 0.002(4) 0.038(4) 0.023(4)
C23 0.089(6) 0.059(5) 0.077(6) 0.021(4) 0.033(5) 0.042(4)
C24 0.072(5) 0.045(4) 0.052(4) 0.014(3) 0.026(4) 0.021(4)
C25 0.034(3) 0.049(4) 0.051(4) 0.017(3) 0.020(3) 0.014(3)
C26 0.040(4) 0.047(4) 0.055(4) 0.009(3) 0.013(3) 0.012(3)
C27 0.031(3) 0.065(4) 0.052(4) 0.014(4) 0.004(3) 0.004(3)
C28 0.037(4) 0.074(5) 0.048(4) 0.019(4) 0.015(3) 0.021(3)
C29 0.040(4) 0.074(5) 0.045(4) -0.002(3) 0.011(3) 0.019(3)
C30 0.035(4) 0.075(5) 0.046(4) 0.002(3) 0.008(3) 0.010(3)
C31 0.049(4) 0.045(4) 0.057(4) 0.015(3) 0.023(3) 0.018(3)
C32 0.054(4) 0.052(4) 0.085(5) 0.012(4) 0.010(4) 0.023(4)
C33 0.069(5) 0.056(5) 0.080(5) 0.006(4) 0.006(4) 0.017(4)
C34 0.101(7) 0.048(5) 0.066(5) 0.009(4) 0.030(5) 0.021(5)
C35 0.079(6) 0.058(5) 0.094(6) 0.023(4) 0.034(5) 0.035(5)
C36 0.053(4) 0.054(5) 0.083(5) 0.021(4) 0.023(4) 0.023(4)
O1S 0.140(7) 0.104(5) 0.122(6) 0.028(5) 0.003(5) -0.009(5)
C1S 0.181(14) 0.158(12) 0.179(14) 0.117(11) 0.039(11) 0.019(11)
C2S 0.197(16) 0.224(17) 0.129(11) 0.107(12) -0.002(11) -0.016(13)
C3S 0.135(13) 0.176(15) 0.232(20) 0.103(14) -0.029(13) -0.024(11)
C4S 0.174(15) 0.212(18) 0.193(17) 0.087(14) -0.057(13) -0.058(13)
O2S 0.077(5) 0.192(9) 0.212(10) 0.063(8) 0.063(6) 0.057(6)
C5S 0.202(24) 0.112(11) 0.426(38) -0.068(16) 0.065(24) 0.035(13)
C6S 0.164(18) 0.276(27) 0.165(18) -0.059(18) -0.017(14) 0.034(16)
C7S 0.110(11) 0.311(24) 0.184(16) 0.096(16) 0.048(11) 0.120(14)
C8S 0.094(8) 0.243(16) 0.126(10) 0.008(10) 0.050(8) 0.056(9)

loop_
_atom_site_label
_atom_site_type_symbol
_atom_site_fract_x
_atom_site_fract_y
_atom_site_fract_z
_atom_site_U_iso_or_equiv
_atom_site_thermal_displace_type
_atom_site_occupancy
_atom_site_calc_flag
_atom_site_refinement_flags
W1 W 0.19904(2) 0.39635(2) 0.247912(11) 0.03880(12) Uani 1 d .
O1 O 0.2955(4) 0.4355(4) 0.3351(2) 0.0525(11) Uani 1 d .
O2 O 0.3693(4) 0.4582(4) 0.2201(2) 0.0448(10) Uani 1 d .
O3 O 0.0975(4) 0.3565(4) 0.1595(2) 0.0544(11) Uani 1 d .
O4 O 0.2262(4) 0.2463(4) 0.2421(2) 0.0494(11) Uani 1 d .
O5 O 0.0223(4) 0.3276(4) 0.2662(2) 0.0525(11) Uani 1 d .
O6 O 0.1808(4) 0.5496(4) 0.2569(2) 0.0503(11) Uani 1 d .
O7 O 0.3311(7) 0.3188(5) 0.5733(2) 0.080(2) Uani 1 d .
H7A H 0.3479(97) 0.3783(18) 0.6013(6) 0.096 Uiso 1 calc R
O8 O 0.5594(6) 0.7082(6) 0.0402(3) 0.079(2) Uani 1 d .
H8O H 0.6402(35) 0.7115(69) 0.0410(30) 0.094 Uiso 1 calc R
O9 O -0.4519(4) 0.1357(4) 0.0115(2) 0.0535(11) Uani 1 d .
H9O H -0.4817(28) 0.1848(11) -0.0041(27) 0.064 Uiso 1 calc R
O10 O 0.4560(8) -0.0373(6) 0.1152(3) 0.094(2) Uani 1 d .
H10O H 0.4384(95) -0.0379(77) 0.0766(8) 0.113 Uiso 1 calc R
O11 O -0.3901(5) 0.4864(5) 0.3267(2) 0.0710(15) Uani 1 d .
H11O H -0.4680(15) 0.4467(48) 0.3019(25) 0.085 Uiso 1 calc R
O12 O 0.3961(8) 1.0225(5) 0.3886(3) 0.099(2) Uani 1 d .
H12B H 0.4689(54) 1.0372(24) 0.4170(29) 0.080 Uiso 1 calc R
C1 C 0.3039(6) 0.4064(6) 0.3948(3) 0.047(2) Uani 1 d .
C2 C 0.3145(7) 0.4924(6) 0.4459(3) 0.053(2) Uani 1 d .
H2 H 0.3161(7) 0.5632(61) 0.4408(5) 0.064 Uiso 1 d R
C3 C 0.3226(7) 0.4631(7) 0.5056(3) 0.056(2) Uani 1 d .
H3 H 0.3292(9) 0.5231(50) 0.5420(30) 0.068 Uiso 1 d R
C4 C 0.3217(7) 0.3517(7) 0.5147(3) 0.056(2) Uani 1 d .
C5 C 0.3134(9) 0.2665(7) 0.4633(4) 0.074(2) Uani 1 d .
H5 H 0.3139(9) 0.1949(70) 0.4687(6) 0.089 Uiso 1 d R
C6 C 0.3042(9) 0.2944(7) 0.4028(4) 0.067(2) Uani 1 d .
H6 H 0.2987(10) 0.2342(49) 0.3660(30) 0.080 Uiso 1 d R
C7 C 0.4133(6) 0.5194(6) 0.1742(3) 0.0434(15) Uani 1 d .
C8 C 0.5273(8) 0.5073(7) 0.1551(4) 0.066(2) Uani 1 d .
H8A H 0.5690(39) 0.4606(44) 0.1713(16) 0.079 Uiso 1 d R
C9 C 0.5763(8) 0.5697(8) 0.1106(4) 0.073(2) Uani 1 d .
H9A H 0.6583(71) 0.5595(12) 0.0965(13) 0.088 Uiso 1 d R
C10 C 0.5131(7) 0.6440(7) 0.0850(3) 0.055(2) Uani 1 d .
C11 C 0.3986(7) 0.6555(7) 0.1036(4) 0.061(2) Uani 1 d .
H11A H 0.3574(39) 0.7023(45) 0.0872(16) 0.074 Uiso 1 d R
C12 C 0.3466(7) 0.5928(6) 0.1478(3) 0.055(2) Uani 1 d .
H12A H 0.2643(63) 0.6002(9) 0.1602(10) 0.066 Uiso 1 d R
C13 C -0.0404(6) 0.3014(6) 0.1242(3) 0.0432(14) Uani 1 d .
C14 C -0.0965(7) 0.1792(6) 0.1043(4) 0.060(2) Uani 1 d .
H14 H -0.0408(46) 0.1321(39) 0.1151(9) 0.072 Uiso 1 d R
C15 C -0.2355(7) 0.1248(6) 0.0677(4) 0.061(2) Uani 1 d .
H15 H -0.2722(33) 0.0466(69) 0.0562(11) 0.073 Uiso 1 d R
C16 C -0.3164(6) 0.1942(5) 0.0497(3) 0.0412(14) Uani 1 d .
C17 C -0.2585(7) 0.3166(6) 0.0711(3) 0.054(2) Uani 1 d .
H17 H -0.3081(43) 0.3602(38) 0.0618(9) 0.065 Uiso 1 d R
C18 C -0.1211(7) 0.3696(6) 0.1076(3) 0.060(2) Uani 1 d .
H18 H -0.0892(33) 0.4379(70) 0.1185(12) 0.072 Uiso 1 d R
C19 C 0.2797(6) 0.1749(5) 0.2083(3) 0.0425(14) Uani 1 d .
C20 C 0.2897(7) 0.1863(6) 0.1471(3) 0.054(2) Uani 1 d .
H20 H 0.2572(26) 0.2442(45) 0.1267(16) 0.065 Uiso 1 d R
C21 C 0.3475(8) 0.1153(6) 0.1148(3) 0.059(2) Uani 1 d .
H21 H 0.3527(9) 0.1208(8) 0.0750(36) 0.071 Uiso 1 d R
C22 C 0.3968(8) 0.0356(7) 0.1446(4) 0.063(2) Uani 1 d .
C23 C 0.3853(9) 0.0245(7) 0.2046(4) 0.069(2) Uani 1 d .
H23 H 0.4100(29) -0.0194(49) 0.2199(18) 0.083 Uiso 1 d R
C24 C 0.3268(7) 0.0950(6) 0.2379(3) 0.054(2) Uani 1 d .
H24 H 0.3201(9) 0.0878(8) 0.2801(32) 0.065 Uiso 1 d R
C25 C -0.0809(6) 0.3662(6) 0.2826(3) 0.0430(15) Uani 1 d .
C26 C -0.2201(6) 0.3028(6) 0.2490(3) 0.048(2) Uani 1 d .
H26 H -0.2415(18) 0.2400(51) 0.2190(24) 0.058 Uiso 1 d R
C27 C -0.3251(7) 0.3410(6) 0.2643(3) 0.054(2) Uani 1 d .
H27 H -0.4166(73) 0.2993(34) 0.2435(17) 0.064 Uiso 1 d R
C28 C -0.2899(6) 0.4427(7) 0.3110(3) 0.052(2) Uani 1 d .
C29 C -0.1515(6) 0.5044(7) 0.3450(3) 0.055(2) Uani 1 d .
H29 H -0.1268(19) 0.5767(53) 0.3791(25) 0.066 Uiso 1 d R
C30 C -0.0456(7) 0.4650(7) 0.3311(3) 0.056(2) Uani 1 d .
H30 H 0.0503(76) 0.5055(33) 0.3551(19) 0.067 Uiso 1 d R
C31 C 0.2399(7) 0.6678(6) 0.2901(3) 0.048(2) Uani 1 d .
C32 C 0.3794(8) 0.7167(6) 0.3244(4) 0.064(2) Uani 1 d .
H32 H 0.4316(50) 0.6740(41) 0.3249(4) 0.077 Uiso 1 d R
C33 C 0.4348(9) 0.8351(7) 0.3577(4) 0.073(2) Uani 1 d .
H33 H 0.5226(87) 0.8661(31) 0.3792(21) 0.087 Uiso 1 d R
C34 C 0.3494(10) 0.9039(7) 0.3571(4) 0.072(2) Uani 1 d .
C35 C 0.2099(9) 0.8534(7) 0.3222(4) 0.072(2) Uani 1 d .
H35 H 0.1447(52) 0.9056(41) 0.3217(4) 0.086 Uiso 1 d R
C36 C 0.1541(8) 0.7358(7) 0.2884(4) 0.061(2) Uani 1 d .
H36 H 0.0599(80) 0.7029(29) 0.2645(20) 0.073 Uiso 1 d R
O1S O 0.6823(9) 1.1211(7) 0.4395(4) 0.140(3) Uani 1 d .
C1S C 0.7625(18) 1.2159(14) 0.4149(8) 0.177(6) Uani 1 d .
C2S C 0.7725(19) 1.1067(16) 0.4934(7) 0.207(8) Uani 1 d .
C3S C 0.8960(17) 1.2793(16) 0.4645(10) 0.208(9) Uani 1 d .
C4S C 0.9006(19) 1.2124(18) 0.5100(9) 0.238(11) Uani 1 d .
O2S O 0.1748(8) 0.2574(10) -0.0403(5) 0.152(3) Uani 1 d .
C5S C 0.0642(29) 0.1681(15) -0.0919(15) 0.266(14) Uani 1 d .
C6S C -0.0313(23) 0.2274(24) -0.1062(11) 0.232(11) Uani 1 d .
C7S C -0.0246(16) 0.3033(21) -0.0527(9) 0.184(7) Uani 1 d .
C8S C 0.1194(13) 0.3344(15) -0.0117(6) 0.155(5) Uani 1 d .
C1P C -0.0430 0.0280 0.3090 0.095 Uiso 0.33 d P
C2P C -0.0770 -0.0670 0.3420 0.219 Uiso 0.33 d P
C3P C -0.1280 0.0250 0.2530 0.094 Uiso 0.33 d P
C4P C -0.2100 -0.1610 0.3090 0.115 Uiso 0.33 d P
C5P C -0.2540 -0.0740 0.2280 0.142 Uiso 0.33 d P
C6P C -0.2890 -0.1690 0.2600 0.318 Uiso 0.33 d P
C1AP C -0.0490 -0.0140 0.3420 0.064 Uiso 0.33 d P
C2AP C -0.1410 -0.1310 0.3390 0.093 Uiso 0.33 d P
C3AP C -0.0680 0.0430 0.2940 0.124 Uiso 0.33 d P
C4AP C -0.2530 -0.1760 0.2800 0.126 Uiso 0.33 d P
C5AP C -0.1820 -0.0150 0.2390 0.142 Uiso 0.33 d P
C6AP C -0.2750 -0.1310 0.2360 0.181 Uiso 0.33 d P
C1BP C -0.0420 0.0090 0.3280 0.205 Uiso 0.33 d P
C2BP C -0.1070 -0.1010 0.3440 0.152 Uiso 0.33 d P
C3BP C -0.1000 0.0350 0.2730 0.109 Uiso 0.33 d P
C4BP C -0.2360 -0.1760 0.2980 0.132 Uiso 0.33 d P
C5BP C -0.2260 -0.0490 0.2320 0.145 Uiso 0.33 d P
C6BP C -0.2910 -0.1580 0.2490 0.062 Uiso 0.33 d P

loop_
_atom_type_symbol
_atom_type_description
_atom_type_scat_dispersion_real
_atom_type_scat_dispersion_imag
_atom_type_scat_source
C C 0.0033 0.0016 'International Tables Vol C Tables 4.2.6.8 and 6.1.1.4'
H H 0.0000 0.0000 'International Tables Vol C Tables 4.2.6.8 and 6.1.1.4'
O O 0.0106 0.0060 'International Tables Vol C Tables 4.2.6.8 and 6.1.1.4'
W W -0.8490 6.8722 'International Tables Vol C Tables 4.2.6.8 and 6.1.1.4'

loop_
_geom_angle_atom_site_label_1
_geom_angle_atom_site_label_2
_geom_angle_atom_site_label_3
_geom_angle
O1 W1 O4 88.8(2)
O1 W1 O6 88.8(2)
O4 W1 O6 177.1(2)
O1 W1 O5 91.6(2)
O4 W1 O5 91.0(2)
O6 W1 O5 90.7(2)
O1 W1 O3 178.9(2)
O4 W1 O3 91.7(2)
O6 W1 O3 90.8(2)
O5 W1 O3 87.4(2)
O1 W1 O2 94.1(2)
O4 W1 O2 87.7(2)
O6 W1 O2 90.9(2)
O5 W1 O2 174.1(2)
O3 W1 O2 86.9(2)
C1 O1 W1 148.0(4)
C7 O2 W1 138.7(4)
C13 O3 W1 136.8(4)
C19 O4 W1 141.9(4)
C25 O5 W1 137.9(4)
C31 O6 W1 145.2(4)
C6 C1 O1 120.1(6)
C6 C1 C2 121.0(6)
O1 C1 C2 118.9(6)
C3 C2 C1 118.9(7)
C4 C3 C2 121.2(7)
C3 C4 O7 123.3(7)
C3 C4 C5 119.4(7)
O7 C4 C5 117.2(7)
C6 C5 C4 120.0(7)
C1 C6 C5 119.5(7)
C8 C7 C12 119.8(6)
C8 C7 O2 118.5(6)
C12 C7 O2 121.7(5)
C9 C8 C7 120.0(7)
C10 C9 C8 120.9(7)
C9 C10 C11 119.2(6)
C9 C10 O8 122.5(6)
C11 C10 O8 118.3(6)
C10 C11 C12 121.0(7)
C7 C12 C11 119.1(6)
C14 C13 C18 119.7(6)
C14 C13 O3 120.3(6)
C18 C13 O3 120.0(6)
C13 C14 C15 119.7(7)
C16 C15 C14 120.5(6)
C17 C16 O9 123.3(6)
C17 C16 C15 118.7(6)
O9 C16 C15 118.0(6)
C16 C17 C18 120.3(6)
C13 C18 C17 121.0(6)
C24 C19 O4 118.1(6)
C24 C19 C20 121.0(6)
O4 C19 C20 120.9(6)
C21 C20 C19 119.6(7)
C20 C21 C22 119.7(7)
C23 C22 O10 117.3(7)
C23 C22 C21 120.1(7)
O10 C22 C21 122.6(7)
C22 C23 C24 121.0(7)
C19 C24 C23 118.5(7)
C30 C25 C26 121.0(6)
C30 C25 O5 120.8(5)
C26 C25 O5 118.2(6)
C25 C26 C27 119.0(6)
C28 C27 C26 120.2(6)
C29 C28 C27 120.6(6)
C29 C28 O11 117.1(6)
C27 C28 O11 122.3(6)
C28 C29 C30 119.7(7)
C25 C30 C29 119.5(6)
C32 C31 O6 121.5(6)
C32 C31 C36 120.8(7)
O6 C31 C36 117.8(6)
C31 C32 C33 119.9(7)
C34 C33 C32 120.0(8)
C35 C34 C33 119.3(7)
C35 C34 O12 117.0(8)
C33 C34 O12 123.7(9)
C36 C35 C34 121.1(8)
C35 C36 C31 119.0(8)
C2S O1S C1S 108.1(15)
O1S C1S C3S 106.6(17)
O1S C2S C4S 106.3(20)
C4S C3S C1S 107.3(22)
C3S C4S C2S 109.8(24)
C8S O2S C5S 109.1(15)
C6S C5S O2S 101.5(21)
C7S C6S C5S 110.3(25)
C6S C7S C8S 104.7(20)
O2S C8S C7S 105.6(15)
C3BP C1P C1AP 139.4
C3BP C1P C3P 6.9
C1AP C1P C3P 136.7
C3BP C1P C2P 125.5
C1AP C1P C2P 18.6
C3P C1P C2P 121.2
C3BP C1P C5AP 21.1
C1AP C1P C5AP 121.1
C3P C1P C5AP 16.0
C2P C1P C5AP 105.2
C3BP C1P C2BP 118.5
C1AP C1P C2BP 24.6
C3P C1P C2BP 114.3
C2P C1P C2BP 7.0
C5AP C1P C2BP 98.3
C1AP C2P C2AP 158.3
C1AP C2P C1BP 17.4
C2AP C2P C1BP 149.8
C1AP C2P C1P 29.3
C2AP C2P C1P 139.7
C1BP C2P C1P 12.0
C1AP C2P C4P 136.0
C2AP C2P C4P 27.4
C1BP C2P C4P 123.0
C1P C2P C4P 112.4
C1AP C2P C4BP 133.1
C2AP C2P C4BP 31.1
C1BP C2P C4BP 119.6
C1P C2P C4BP 108.8
C4P C2P C4BP 3.7
C1AP C2P C3AP 36.4
C2AP C2P C3AP 129.8
C1BP C2P C3AP 20.4
C1P C2P C3AP 10.5
C4P C2P C3AP 102.6
C4BP C2P C3AP 99.2
C1AP C2P C4AP 124.6
C2AP C2P C4AP 40.8
C1BP C2P C4AP 110.2
C1P C2P C4AP 99.2
C4P C2P C4AP 13.5
C4BP C2P C4AP 9.8
C3AP C2P C4AP 89.8
C5AP C3P C3AP 133.8
C5AP C3P C5BP 5.3
C3AP C3P C5BP 128.7
C5AP C3P C1P 126.0
C3AP C3P C1P 11.5
C5BP C3P C1P 121.2
C5AP C3P C5P 7.7
C3AP C3P C5P 126.1
C5BP C3P C5P 2.7
C1P C3P C5P 118.6
C5AP C3P C1BP 116.4
C3AP C3P C1BP 18.5
C5BP C3P C1BP 111.6
C1P C3P C1BP 10.0
C5P C3P C1BP 108.9
C5AP C3P C6AP 23.1
C3AP C3P C6AP 111.4
C5BP C3P C6AP 18.8
C1P C3P C6AP 103.0
C5P C3P C6AP 16.2
C1BP C3P C6AP 93.6
C4AP C4P C2AP 162.5
C4AP C4P C2BP 149.3
C2AP C4P C2BP 14.2
C4AP C4P C6P 11.5
C2AP C4P C6P 157.6
C2BP C4P C6P 143.5
C4AP C4P C6BP 16.0
C2AP C4P C6BP 150.4
C2BP C4P C6BP 136.3
C6P C4P C6BP 7.4
C4AP C4P C2P 135.6
C2AP C4P C2P 28.0
C2BP C4P C2P 13.9
C6P C4P C2P 129.7
C6BP C4P C2P 122.4
C4AP C4P C6AP 27.0
C2AP C4P C6AP 137.7
C2BP C4P C6AP 123.6
C6P C4P C6AP 20.3
C6BP C4P C6AP 13.0
C2P C4P C6AP 109.7
C4AP C4P C1AP 125.0
C2AP C4P C1AP 39.8
C2BP C4P C1AP 25.8
C6P C4P C1AP 117.8
C6BP C4P C1AP 110.8
C2P C4P C1AP 12.6
C6AP C4P C1AP 98.3
C6AP C5P C5AP 134.8
C6AP C5P C6BP 10.3
C5AP C5P C6BP 132.1
C6AP C5P C6P 15.2
C5AP C5P C6P 126.3
C6BP C5P C6P 6.3
C6AP C5P C3P 130.0
C5AP C5P C3P 5.7
C6BP C5P C3P 126.8
C6P C5P C3P 120.9
C6AP C5P C3BP 119.3
C5AP C5P C3BP 17.8
C6BP C5P C3BP 115.1
C6P C5P C3BP 109.1
C3P C5P C3BP 12.2
C6AP C5P C4AP 25.7
C5AP C5P C4AP 111.8
C6BP C5P C4AP 20.2
C6P C5P C4AP 14.6
C3P C5P C4AP 106.5
C3BP C5P C4AP 94.9
C4AP C6P C6AP 130.8
C4AP C6P C4BP 9.5
C6AP C6P C4BP 135.1
C4AP C6P C4P 13.9
C6AP C6P C4P 126.4
C4BP C6P C4P 9.6
C4AP C6P C5P 125.0
C6AP C6P C5P 14.4
C4BP C6P C5P 126.7
C4P C6P C5P 117.3
C4AP C6P C5BP 116.2
C6AP C6P C5BP 21.4
C4BP C6P C5BP 117.7
C4P C6P C5BP 108.3
C5P C6P C5BP 9.0
C4AP C6P C2AP 20.8
C6AP C6P C2AP 117.6
C4BP C6P C2AP 18.6
C4P C6P C2AP 9.1
C5P C6P C2AP 108.2
C5BP C6P C2AP 99.2
C4AP C6P C5AP 106.0
C6AP C6P C5AP 30.3
C4BP C6P C5AP 107.5
C4P C6P C5AP 98.1
C5P C6P C5AP 19.2
C5BP C6P C5AP 10.3
C2AP C6P C5AP 89.0
C2P C1AP C1P 132.0
C2P C1AP C2BP 7.7
C1P C1AP C2BP 133.5
C2P C1AP C3AP 127.9
C1P C1AP C3AP 11.8
C2BP C1AP C3AP 127.5
C2P C1AP C2AP 12.5
C1P C1AP C2AP 127.7
C2BP C1AP C2AP 7.0
C3AP C1AP C2AP 121.1
C2P C1AP C3BP 117.3
C1P C1AP C3BP 20.1
C2BP C1AP C3BP 116.8
C3AP C1AP C3BP 10.8
C2AP C1AP C3BP 110.3
C2P C1AP C4P 31.3
C1P C1AP C4P 106.9
C2BP C1AP C4P 28.4
C3AP C1AP C4P 99.6
C2AP C1AP C4P 21.6
C3BP C1AP C4P 88.8
C4P C2AP C2P 124.5
C4P C2AP C4BP 2.3
C2P C2AP C4BP 126.5
C4P C2AP C1AP 118.6
C2P C2AP C1AP 9.2
C4BP C2AP C1AP 120.7
C4P C2AP C4AP 7.9
C2P C2AP C4AP 117.4
C4BP C2AP C4AP 9.3
C1AP C2AP C4AP 112.0
C4P C2AP C1BP 108.7
C2P C2AP C1BP 16.4
C4BP C2AP C1BP 110.7
C1AP C2AP C1BP 10.4
C4AP C2AP C1BP 101.9
C4P C2AP C6P 13.3
C2P C2AP C6P 111.3
C4BP C2AP C6P 15.4
C1AP C2AP C6P 105.3
C4AP C2AP C6P 7.7
C1BP C2AP C6P 95.4
C1BP C3AP C3P 142.9
C1BP C3AP C1AP 7.8
C3P C3AP C1AP 137.1
C1BP C3AP C5AP 126.0
C3P C3AP C5AP 17.8
C1AP C3AP C5AP 119.7
C1BP C3AP C2P 21.8
C3P C3AP C2P 121.5
C1AP C3AP C2P 15.7
C5AP C3AP C2P 104.3
C1BP C3AP C5BP 116.8
C3P C3AP C5BP 27.6
C1AP C3AP C5BP 110.2
C5AP C3AP C5BP 9.9
C2P C3AP C5BP 95.0
C6P C4AP C4P 154.7
C6P C4AP C6BP 11.9
C4P C4AP C6BP 150.9
C6P C4AP C6AP 28.6
C4P C4AP C6AP 138.3
C6BP C4AP C6AP 16.8
C6P C4AP C2AP 151.5
C4P C4AP C2AP 9.6
C6BP C4AP C2AP 144.6
C6AP C4AP C2AP 130.2
C6P C4AP C2BP 142.9
C4P C4AP C2BP 19.5
C6BP C4AP C2BP 134.8
C6AP C4AP C2BP 120.0
C2AP C4AP C2BP 10.3
C6P C4AP C5P 40.4
C4P C4AP C5P 123.3
C6BP C4AP C5P 29.7
C6AP C4AP C5P 15.0
C2AP C4AP C5P 115.6
C2BP C4AP C5P 105.5
C6P C4AP C5BP 49.1
C4P C4AP C5BP 114.8
C6BP C4AP C5BP 38.6
C6AP C4AP C5BP 23.5
C2AP C4AP C5BP 106.8
C2BP C4AP C5BP 96.6
C5P C4AP C5BP 8.9
C6P C4AP C2P 132.7
C4P C4AP C2P 30.8
C6BP C4AP C2P 123.7
C6AP C4AP C2P 108.6
C2AP C4AP C2P 21.8
C2BP C4AP C2P 11.5
C5P C4AP C2P 94.2
C5BP C4AP C2P 85.3
C3P C5AP C5P 166.6
C3P C5AP C3BP 19.4
C5P C5AP C3BP 147.2
C3P C5AP C6AP 147.3
C5P C5AP C6AP 20.9
C3BP C5AP C6AP 128.7
C3P C5AP C3AP 28.4
C5P C5AP C3AP 138.2
C3BP C5AP C3AP 9.2
C6AP C5AP C3AP 119.5
C3P C5AP C1P 38.0
C5P C5AP C1P 129.0
C3BP C5AP C1P 19.8
C6AP C5AP C1P 109.3
C3AP C5AP C1P 11.3
C3P C5AP C6BP 139.0
C5P C5AP C6BP 28.3
C3BP C5AP C6BP 120.0
C6AP C5AP C6BP 9.3
C3AP C5AP C6BP 110.8
C1P C5AP C6BP 101.0
C3P C5AP C6P 132.6
C5P C5AP C6P 34.5
C3BP C5AP C6P 113.6
C6AP C5AP C6P 15.5
C3AP C5AP C6P 104.4
C1P C5AP C6P 94.6
C6BP C5AP C6P 6.4
C5P C6AP C6P 150.4
C5P C6AP C5BP 13.0
C6P C6AP C5BP 142.4
C5P C6AP C4AP 139.3
C6P C6AP C4AP 20.6
C5BP C6AP C4AP 127.7
C5P C6AP C5AP 24.4
C6P C6AP C5AP 134.1
C5BP C6AP C5AP 11.4
C4AP C6AP C5AP 117.5
C5P C6AP C4BP 133.0
C6P C6AP C4BP 25.0
C5BP C6AP C4BP 121.6
C4AP C6AP C4BP 6.3
C5AP C6AP C4BP 111.5
C5P C6AP C4P 124.6
C6P C6AP C4P 33.3
C5BP C6AP C4P 113.0
C4AP C6AP C4P 14.8
C5AP C6AP C4P 102.8
C4BP C6AP C4P 8.7
C5P C6AP C3P 33.8
C6P C6AP C3P 125.2
C5BP C6AP C3P 20.8
C4AP C6AP C3P 107.9
C5AP C6AP C3P 9.6
C4BP C6AP C3P 102.0
C4P C6AP C3P 93.3
C3AP C1BP C2P 137.8
C3AP C1BP C3BP 12.1
C2P C1BP C3BP 125.8
C3AP C1BP C2BP 132.0
C2P C1BP C2BP 6.4
C3BP C1BP C2BP 120.1
C3AP C1BP C2AP 124.4
C2P C1BP C2AP 13.8
C3BP C1BP C2AP 112.6
C2BP C1BP C2AP 7.6
C3AP C1BP C3P 18.7
C2P C1BP C3P 119.5
C3BP C1BP C3P 6.6
C2BP C1BP C3P 113.9
C2AP C1BP C3P 106.4
C1AP C2BP C4P 125.8
C1AP C2BP C1BP 11.6
C4P C2BP C1BP 115.2
C1AP C2BP C4BP 124.5
C4P C2BP C4BP 1.8
C1BP C2BP C4BP 113.8
C1AP C2BP C4AP 115.6
C4P C2BP C4AP 11.2
C1BP C2BP C4AP 104.6
C4BP C2BP C4AP 9.6
C1AP C2BP C1P 21.9
C4P C2BP C1P 105.5
C1BP C2BP C1P 10.3
C4BP C2BP C1P 104.0
C4AP C2BP C1P 94.7
C1P C3BP C5AP 139.1
C1P C3BP C1BP 12.4
C5AP C3BP C1BP 129.0
C1P C3BP C5BP 130.2
C5AP C3BP C5BP 10.2
C1BP C3BP C5BP 119.5
C1P C3BP C5P 125.6
C5AP C3BP C5P 14.9
C1BP C3BP C5P 114.7
C5BP C3BP C5P 4.8
C1P C3BP C1AP 20.6
C5AP C3BP C1AP 121.3
C1BP C3BP C1AP 8.2
C5BP C3BP C1AP 111.6
C5P C3BP C1AP 106.8
C6P C4BP C2AP 146.0
C6P C4BP C6BP 7.0
C2AP C4BP C6BP 139.5
C6P C4BP C2BP 135.4
C2AP C4BP C2BP 10.7
C6BP C4BP C2BP 128.8
C6P C4BP C6AP 19.9
C2AP C4BP C6AP 127.1
C6BP C4BP C6AP 12.9
C2BP C4BP C6AP 116.4
C6P C4BP C2P 123.7
C2AP C4BP C2P 22.5
C6BP C4BP C2P 117.1
C2BP C4BP C2P 11.8
C6AP C4BP C2P 104.7
C6AP C5BP C3P 140.4
C6AP C5BP C6BP 9.9
C3P C5BP C6BP 133.6
C6AP C5BP C3BP 127.4
C3P C5BP C3BP 14.3
C6BP C5BP C3BP 119.9
C6AP C5BP C6P 16.2
C3P C5BP C6P 127.2
C6BP C5BP C6P 6.7
C3BP C5BP C6P 113.3
C6AP C5BP C3AP 118.3
C3P C5BP C3AP 23.7
C6BP C5BP C3AP 110.5
C3BP C5BP C3AP 9.4
C6P C5BP C3AP 104.0
C6AP C5BP C4AP 28.7
C3P C5BP C4AP 112.7
C6BP C5BP C4AP 20.9
C3BP C5BP C4AP 99.1
C6P C5BP C4AP 14.7
C3AP C5BP C4AP 89.8
C4AP C6BP C5P 130.0
C4AP C6BP C4BP 5.9
C5P C6BP C4BP 127.4
C4AP C6BP C5BP 120.5
C5P C6BP C5BP 9.5
C4BP C6BP C5BP 117.9
C4AP C6BP C4P 13.1
C5P C6BP C4P 118.4
C4BP C6BP C4P 9.0
C5BP C6BP C4P 108.9
C4AP C6BP C5AP 110.4
C5P C6BP C5AP 19.7
C4BP C6BP C5AP 107.9
C5BP C6BP C5AP 10.2
C4P C6BP C5AP 98.9

loop_
_geom_bond_atom_site_label_1
_geom_bond_atom_site_label_2
_geom_bond_distance
W1 O1 1.870(4)
W1 O4 1.887(4)
W1 O6 1.883(4)
W1 O5 1.898(4)
W1 O3 1.906(4)
W1 O2 1.934(4)
O1 C1 1.378(7)
O2 C7 1.378(7)
O3 C13 1.368(7)
O4 C19 1.372(7)
O5 C25 1.381(7)
O6 C31 1.374(8)
O7 C4 1.372(8)
O8 C10 1.383(8)
O9 C16 1.372(7)
O10 C22 1.379(8)
O11 C28 1.381(8)
O12 C34 1.372(9)
C1 C6 1.366(10)
C1 C2 1.375(9)
C2 C3 1.379(9)
C3 C4 1.362(10)
C4 C5 1.382(10)
C5 C6 1.386(10)
C7 C8 1.372(9)
C7 C12 1.381(9)
C8 C9 1.377(10)
C9 C10 1.360(9)
C10 C11 1.370(9)
C11 C12 1.382(9)
C13 C14 1.356(9)
C13 C18 1.365(9)
C14 C15 1.384(9)
C15 C16 1.385(9)
C16 C17 1.362(9)
C17 C18 1.369(9)
C19 C24 1.369(9)
C19 C20 1.378(9)
C20 C21 1.384(9)
C21 C22 1.378(10)
C22 C23 1.355(10)
C23 C24 1.396(10)
C25 C30 1.373(9)
C25 C26 1.379(8)
C26 C27 1.388(9)
C27 C28 1.373(10)
C28 C29 1.372(9)
C29 C30 1.393(9)
C31 C32 1.371(9)
C31 C36 1.375(9)
C32 C33 1.378(10)
C33 C34 1.381(11)
C34 C35 1.375(12)
C35 C36 1.373(11)
O1S C2S 1.40(2)
O1S C1S 1.41(2)
C1S C3S 1.46(3)
C2S C4S 1.45(3)
C3S C4S 1.35(3)
O2S C8S 1.38(2)
O2S C5S 1.44(3)
C5S C6S 1.39(3)
C6S C7S 1.36(3)
C7S C8S 1.47(2)
C1P C3BP 0.91
C1P C1AP 0.93
C1P C3P 1.33
C1P C2P 1.40
C1P C5AP 1.75
C1P C2BP 1.80
C2P C1AP 0.60
C2P C2AP 0.82
C2P C1BP 0.97
C2P C4P 1.44
C2P C4BP 1.72
C2P C3AP 1.77
C2P C4AP 1.96
C3P C5AP 0.60
C3P C3AP 0.93
C3P C5BP 1.07
C3P C5P 1.40
C3P C1BP 1.75
C3P C6AP 1.92
C4P C4AP 0.66
C4P C2AP 0.80
C4P C2BP 1.12
C4P C6P 1.17
C4P C6BP 1.41
C4P C6AP 1.72
C4P C1AP 1.92
C5P C6AP 0.70
C5P C5AP 0.81
C5P C6BP 1.14
C5P C6P 1.39
C5P C3BP 1.70
C5P C4AP 1.76
C6P C4AP 0.54
C6P C6AP 0.74
C6P C4BP 0.92
C6P C5BP 1.62
C6P C2AP 1.94
C6P C5AP 1.98
C1AP C2BP 1.03
C1AP C3AP 1.33
C1AP C2AP 1.40
C1AP C3BP 1.72
C2AP C4BP 1.11
C2AP C4AP 1.44
C2AP C1BP 1.73
C3AP C1BP 0.92
C3AP C5AP 1.41
C3AP C5BP 1.80
C4AP C6BP 0.80
C4AP C6AP 1.17
C4AP C2BP 1.72
C4AP C5BP 1.92
C5AP C3BP 0.96
C5AP C6AP 1.39
C5AP C6BP 1.79
C6AP C5BP 0.97
C6AP C4BP 1.53
C1BP C3BP 1.34
C1BP C2BP 1.39
C2BP C4BP 1.43
C3BP C5BP 1.40
C4BP C6BP 1.18
C5BP C6BP 1.39
